data_4022795
loop_
_publ_author_name
'Stephen C. Pelly'
'Sameshnee Govender'
'Manuel A. Fernandes'
'Hans-G\"unther Schmalz'
'Charles B. de Koning'

_publ_section_title
;
 Stereoselective Syntheses of the 2-Isopropenyl-2,3-dihydrobenzofuran
 Nucleus: Potential Chiral Building Blocks for the Syntheses of
 Tremetone, Hydroxytremetone, and Rotenone
;
_journal_name_full 'Journal of Organic Chemistry'
_journal_page_first 2857
_journal_page_last 2864
_journal_paper_doi 10.1021/jo062447h
_journal_volume 72
_journal_year 2007
_chemical_absolute_configuration ad
_chemical_formula_moiety 'C17 H15 N O6 S'
_chemical_formula_sum 'C17 H15 N O6 S'
_chemical_formula_weight 361.36
_chemical_name_systematic
;
 ?
;
_space_group_IT_number 19
_symmetry_cell_setting orthorhombic
_symmetry_space_group_name_Hall 'P 2ac 2ab'
_symmetry_space_group_name_H-M 'P 21 21 21'
_atom_sites_solution_hydrogens geom
_atom_sites_solution_primary direct
_atom_sites_solution_secondary difmap
_audit_creation_method SHELXL-97
_cell_angle_alpha 90.00
_cell_angle_beta 90.00
_cell_angle_gamma 90.00
_cell_formula_units_Z 4
_cell_length_a 5.7422(8)
_cell_length_b 13.106(2)
_cell_length_c 22.274(3)
_cell_measurement_reflns_used 950
_cell_measurement_temperature 173(2)
_cell_measurement_theta_max 27.52
_cell_measurement_theta_min 2.40
_cell_volume 1676.3(4)
_computing_cell_refinement 'Bruker SMART'
_computing_data_collection 'Bruker SMART'
_computing_data_reduction 'Bruker SHELXTL'
_computing_molecular_graphics 'Bruker SHELXTL'
_computing_publication_material 'Bruker SHELXTL'
_computing_structure_refinement 'SHELXL-97 (Sheldrick, 1997)'
_computing_structure_solution 'Bruker SHELXTL'
_diffrn_ambient_temperature 173(2)
_diffrn_measured_fraction_theta_full 1.000
_diffrn_measured_fraction_theta_max 1.000
_diffrn_measurement_device_type 'CCD area detector'
_diffrn_measurement_method 'phi and omega scans'
_diffrn_radiation_monochromator graphite
_diffrn_radiation_source 'fine-focus sealed tube'
_diffrn_radiation_type MoK\a
_diffrn_radiation_wavelength 0.71073
_diffrn_reflns_av_R_equivalents 0.0355
_diffrn_reflns_av_sigmaI/netI 0.0356
_diffrn_reflns_limit_h_max 7
_diffrn_reflns_limit_h_min -7
_diffrn_reflns_limit_k_max 17
_diffrn_reflns_limit_k_min -17
_diffrn_reflns_limit_l_max 29
_diffrn_reflns_limit_l_min -21
_diffrn_reflns_number 13907
_diffrn_reflns_theta_full 28.00
_diffrn_reflns_theta_max 28.00
_diffrn_reflns_theta_min 1.80
_exptl_absorpt_coefficient_mu 0.227
_exptl_absorpt_correction_T_max 0.9733
_exptl_absorpt_correction_T_min 0.8988
_exptl_absorpt_correction_type none
_exptl_crystal_colour colourless
_exptl_crystal_density_diffrn 1.432
_exptl_crystal_density_method 'not measured'
_exptl_crystal_description needle
_exptl_crystal_F_000 752
_exptl_crystal_size_max 0.48
_exptl_crystal_size_mid 0.12
_exptl_crystal_size_min 0.12
_refine_diff_density_max 0.358
_refine_diff_density_min -0.338
_refine_diff_density_rms 0.050
_refine_ls_abs_structure_details 'Flack H D (1983), Acta Cryst. A39, 876-881'
_refine_ls_abs_structure_Flack 0.00(7)
_refine_ls_extinction_method none
_refine_ls_goodness_of_fit_ref 1.038
_refine_ls_hydrogen_treatment constr
_refine_ls_matrix_type full
_refine_ls_number_parameters 227
_refine_ls_number_reflns 4041
_refine_ls_number_restraints 0
_refine_ls_restrained_S_all 1.038
_refine_ls_R_factor_all 0.0502
_refine_ls_R_factor_gt 0.0382
_refine_ls_shift/su_max 0.012
_refine_ls_shift/su_mean 0.001
_refine_ls_structure_factor_coef Fsqd
_refine_ls_weighting_details 'calc w=1/[\s^2^(Fo^2^)+(0.0492P)^2^+0.3662P] where P=(Fo^2^+2Fc^2^)/3'
_refine_ls_weighting_scheme calc
_refine_ls_wR_factor_gt 0.0916
_refine_ls_wR_factor_ref 0.0974
_reflns_number_gt 3400
_reflns_number_total 4041
_reflns_threshold_expression >2sigma(I)
_cod_data_source_file jo062447hsi20061128_052534.cif
_cod_data_source_block 6m_sp1_f
_cod_depositor_comments
;
The following automatic conversions were performed:
'_symmetry_cell_setting' value 'Orthorhombic' changed to 'orthorhombic'
according to '/home/saulius/struct/CIF-dictionaries/cif_core.dic'
dictionary named 'cif_core.dic' version 2.4.1 from 2010-06-29.

Automatic conversion script
Id: cif_fix_enum 1527 2010-12-29 10:47:43Z saulius 
;
_cod_database_code 4022795

loop_
_symmetry_equiv_pos_as_xyz
'x, y, z'
'-x+1/2, -y, z+1/2'
'x+1/2, -y+1/2, -z'
'-x, y+1/2, -z+1/2'

loop_
_atom_site_label
_atom_site_type_symbol
_atom_site_fract_x
_atom_site_fract_y
_atom_site_fract_z
_atom_site_U_iso_or_equiv
_atom_site_adp_type
_atom_site_occupancy
_atom_site_symmetry_multiplicity
_atom_site_calc_flag
_atom_site_refinement_flags
C1 C 0.4330(4) 0.94476(16) 0.54282(9) 0.0291(4) Uani 1 1 d .
C2 C 0.6046(4) 0.87291(16) 0.53096(10) 0.0329(5) Uani 1 1 d .
H2 H 0.7155 0.8546 0.5607 0.040 Uiso 1 1 calc R
C3 C 0.6096(4) 0.82819(17) 0.47399(10) 0.0354(5) Uani 1 1 d .
H3 H 0.7255 0.7786 0.4654 0.043 Uiso 1 1 calc R
C4 C 0.4500(4) 0.85405(17) 0.42944(10) 0.0352(5) Uani 1 1 d .
H4 H 0.4553 0.8235 0.3908 0.042 Uiso 1 1 calc R
C5 C 0.2832(4) 0.92627(16) 0.44392(9) 0.0328(4) Uani 1 1 d .
C6 C 0.2701(4) 0.97263(14) 0.50017(9) 0.0295(4) Uani 1 1 d .
C8 C -0.0237(4) 1.03863(17) 0.43579(10) 0.0354(5) Uani 1 1 d .
H8 H -0.1915 1.0183 0.4366 0.042 Uiso 1 1 calc R
C9 C 0.0686(4) 1.04515(18) 0.50166(9) 0.0357(5) Uani 1 1 d .
H9A H 0.1198 1.1152 0.5118 0.043 Uiso 1 1 calc R
H9B H -0.0512 1.0229 0.5308 0.043 Uiso 1 1 calc R
C10 C -0.0008(5) 1.1378(2) 0.40222(12) 0.0481(6) Uani 1 1 d .
C11 C -0.1595(9) 1.2178(2) 0.42013(15) 0.0837(12) Uani 1 1 d .
H11A H -0.1294 1.2791 0.3962 0.126 Uiso 1 1 calc R
H11B H -0.1366 1.2333 0.4628 0.126 Uiso 1 1 calc R
H11C H -0.3202 1.1951 0.4136 0.126 Uiso 1 1 calc R
C12 C 0.1514(7) 1.1493(3) 0.35802(17) 0.0849(11) Uani 1 1 d .
H12A H 0.1591 1.2120 0.3367 0.102 Uiso 1 1 calc R
H12B H 0.2528 1.0948 0.3476 0.102 Uiso 1 1 calc R
C15 C 0.5253(4) 0.86721(15) 0.68924(9) 0.0274(4) Uani 1 1 d .
C16 C 0.5171(4) 0.76104(16) 0.68265(9) 0.0337(5) Uani 1 1 d .
H16 H 0.4030 0.7307 0.6574 0.040 Uiso 1 1 calc R
C17 C 0.6765(5) 0.69996(16) 0.71314(9) 0.0373(5) Uani 1 1 d .
H17 H 0.6736 0.6282 0.7073 0.045 Uiso 1 1 calc R
C18 C 0.8380(5) 0.74170(17) 0.75163(11) 0.0398(5) Uani 1 1 d .
H18 H 0.9431 0.6989 0.7729 0.048 Uiso 1 1 calc R
C19 C 0.8462(4) 0.84704(18) 0.75914(10) 0.0377(5) Uani 1 1 d .
H19 H 0.9571 0.8764 0.7857 0.045 Uiso 1 1 calc R
C20 C 0.6941(4) 0.90886(15) 0.72821(8) 0.0287(4) Uani 1 1 d .
O7 O 0.1104(3) 0.95835(14) 0.40565(7) 0.0431(4) Uani 1 1 d .
O13 O 0.4249(3) 0.99536(10) 0.59950(6) 0.0314(3) Uani 1 1 d .
O21 O 0.2248(3) 1.01608(11) 0.69421(7) 0.0373(4) Uani 1 1 d .
O22 O 0.1360(3) 0.86735(12) 0.62969(7) 0.0360(4) Uani 1 1 d .
O24 O 0.6994(3) 1.07536(11) 0.69295(7) 0.0390(4) Uani 1 1 d .
O25 O 0.7824(3) 1.04873(12) 0.78705(7) 0.0450(4) Uani 1 1 d .
S14 S 0.30057(9) 0.93804(4) 0.65406(2) 0.02840(12) Uani 1 1 d .
N23 N 0.7244(3) 1.01962(13) 0.73671(8) 0.0332(4) Uani 1 1 d .

loop_
_atom_site_aniso_label
_atom_site_aniso_U_11
_atom_site_aniso_U_22
_atom_site_aniso_U_33
_atom_site_aniso_U_23
_atom_site_aniso_U_13
_atom_site_aniso_U_12
C1 0.0334(11) 0.0264(9) 0.0274(9) 0.0013(8) -0.0015(8) -0.0050(9)
C2 0.0331(11) 0.0314(11) 0.0344(11) 0.0031(9) -0.0052(9) 0.0015(9)
C3 0.0356(11) 0.0317(11) 0.0390(12) 0.0009(9) 0.0033(9) 0.0041(9)
C4 0.0399(13) 0.0352(11) 0.0307(10) -0.0047(9) 0.0021(9) 0.0005(10)
C5 0.0346(11) 0.0352(10) 0.0285(9) -0.0001(8) -0.0031(9) -0.0020(10)
C6 0.0321(11) 0.0268(9) 0.0296(9) 0.0010(8) 0.0001(8) -0.0013(8)
C8 0.0304(11) 0.0391(12) 0.0366(11) 0.0020(10) -0.0066(9) 0.0018(9)
C9 0.0351(12) 0.0394(12) 0.0325(11) -0.0015(9) -0.0044(9) 0.0074(10)
C10 0.0602(16) 0.0402(13) 0.0438(13) 0.0071(11) -0.0094(12) -0.0008(13)
C11 0.128(3) 0.0598(19) 0.0629(19) 0.0077(16) 0.006(2) 0.042(2)
C12 0.077(2) 0.077(2) 0.101(3) 0.040(2) 0.021(2) 0.002(2)
C15 0.0298(10) 0.0272(10) 0.0251(9) 0.0016(8) 0.0037(8) 0.0006(8)
C16 0.0439(13) 0.0278(10) 0.0294(10) -0.0011(8) 0.0023(10) -0.0039(9)
C17 0.0490(13) 0.0273(10) 0.0355(11) 0.0053(9) 0.0065(10) 0.0031(10)
C18 0.0447(14) 0.0360(12) 0.0388(12) 0.0073(9) 0.0033(11) 0.0093(11)
C19 0.0376(13) 0.0388(12) 0.0366(11) 0.0009(10) -0.0049(9) -0.0001(10)
C20 0.0307(10) 0.0278(9) 0.0277(9) -0.0006(8) 0.0035(9) 0.0002(9)
O7 0.0451(9) 0.0535(10) 0.0308(8) -0.0070(7) -0.0085(7) 0.0125(8)
O13 0.0414(8) 0.0268(7) 0.0260(7) -0.0013(6) -0.0044(6) -0.0032(6)
O21 0.0336(8) 0.0390(8) 0.0392(8) -0.0127(7) -0.0010(7) 0.0052(7)
O22 0.0340(8) 0.0373(8) 0.0367(8) -0.0066(7) -0.0028(6) -0.0074(6)
O24 0.0397(8) 0.0302(7) 0.0471(8) 0.0045(7) -0.0080(8) -0.0018(7)
O25 0.0501(10) 0.0426(9) 0.0422(8) -0.0115(7) -0.0093(8) -0.0012(8)
S14 0.0273(2) 0.0290(2) 0.0289(2) -0.0039(2) -0.0012(2) -0.0009(2)
N23 0.0293(9) 0.0304(9) 0.0398(10) -0.0036(7) -0.0024(8) -0.0002(8)

loop_
_atom_type_symbol
_atom_type_description
_atom_type_scat_dispersion_real
_atom_type_scat_dispersion_imag
_atom_type_scat_source
C C 0.0033 0.0016 'International Tables Vol C Tables 4.2.6.8 and 6.1.1.4'
H H 0.0000 0.0000 'International Tables Vol C Tables 4.2.6.8 and 6.1.1.4'
O O 0.0106 0.0060 'International Tables Vol C Tables 4.2.6.8 and 6.1.1.4'
S S 0.1246 0.1234 'International Tables Vol C Tables 4.2.6.8 and 6.1.1.4'
N N 0.0061 0.0033 'International Tables Vol C Tables 4.2.6.8 and 6.1.1.4'

loop_
_geom_angle_atom_site_label_1
_geom_angle_atom_site_label_2
_geom_angle_atom_site_label_3
_geom_angle
C6 C1 C2 121.91(18)
C6 C1 O13 117.59(18)
C2 C1 O13 120.46(17)
C1 C2 C3 118.14(19)
C1 C2 H2 120.9
C3 C2 H2 120.9
C4 C3 C2 122.1(2)
C4 C3 H3 119.0
C2 C3 H3 119.0
C5 C4 C3 117.09(19)
C5 C4 H4 121.5
C3 C4 H4 121.5
O7 C5 C4 124.34(18)
O7 C5 C6 112.66(18)
C4 C5 C6 122.99(19)
C1 C6 C5 117.77(19)
C1 C6 C9 132.47(19)
C5 C6 C9 109.76(18)
O7 C8 C10 110.27(19)
O7 C8 C9 106.92(17)
C10 C8 C9 112.93(19)
O7 C8 H8 108.9
C10 C8 H8 108.9
C9 C8 H8 108.9
C6 C9 C8 101.92(17)
C6 C9 H9A 111.4
C8 C9 H9A 111.4
C6 C9 H9B 111.4
C8 C9 H9B 111.4
H9A C9 H9B 109.2
C12 C10 C11 122.6(3)
C12 C10 C8 121.6(3)
C11 C10 C8 115.7(3)
C10 C11 H11A 109.5
C10 C11 H11B 109.5
H11A C11 H11B 109.5
C10 C11 H11C 109.5
H11A C11 H11C 109.5
H11B C11 H11C 109.5
C10 C12 H12A 120.0
C10 C12 H12B 120.0
H12A C12 H12B 120.0
C16 C15 C20 118.18(19)
C16 C15 S14 116.72(17)
C20 C15 S14 124.72(15)
C17 C16 C15 119.9(2)
C17 C16 H16 120.1
C15 C16 H16 120.1
C18 C17 C16 121.2(2)
C18 C17 H17 119.4
C16 C17 H17 119.4
C17 C18 C19 119.5(2)
C17 C18 H18 120.3
C19 C18 H18 120.3
C20 C19 C18 120.2(2)
C20 C19 H19 119.9
C18 C19 H19 119.9
C19 C20 C15 121.07(19)
C19 C20 N23 116.13(19)
C15 C20 N23 122.76(18)
C5 O7 C8 108.34(15)
C1 O13 S14 117.98(12)
O21 S14 O22 120.05(10)
O21 S14 O13 106.02(9)
O22 S14 O13 108.14(9)
O21 S14 C15 108.69(10)
O22 S14 C15 108.03(9)
O13 S14 C15 104.91(9)
O24 N23 O25 124.84(17)
O24 N23 C20 118.08(16)
O25 N23 C20 117.02(17)

loop_
_geom_bond_atom_site_label_1
_geom_bond_atom_site_label_2
_geom_bond_distance
C1 C6 1.382(3)
C1 C2 1.388(3)
C1 O13 1.427(2)
C2 C3 1.398(3)
C2 H2 0.9500
C3 C4 1.393(3)
C3 H3 0.9500
C4 C5 1.385(3)
C4 H4 0.9500
C5 O7 1.374(3)
C5 C6 1.394(3)
C6 C9 1.498(3)
C8 O7 1.467(3)
C8 C10 1.506(3)
C8 C9 1.562(3)
C8 H8 1.0000
C9 H9A 0.9900
C9 H9B 0.9900
C10 C12 1.325(4)
C10 C11 1.445(4)
C11 H11A 0.9800
C11 H11B 0.9800
C11 H11C 0.9800
C12 H12A 0.9500
C12 H12B 0.9500
C15 C16 1.400(3)
C15 C20 1.411(3)
C15 S14 1.772(2)
C16 C17 1.393(3)
C16 H16 0.9500
C17 C18 1.377(4)
C17 H17 0.9500
C18 C19 1.392(3)
C18 H18 0.9500
C19 C20 1.376(3)
C19 H19 0.9500
C20 N23 1.474(3)
O13 S14 1.5970(15)
O21 S14 1.4266(15)
O22 S14 1.4304(15)
O24 N23 1.227(2)
O25 N23 1.230(2)

loop_
_geom_torsion_atom_site_label_1
_geom_torsion_atom_site_label_2
_geom_torsion_atom_site_label_3
_geom_torsion_atom_site_label_4
_geom_torsion
C6 C1 C2 C3 -0.1(3)
O13 C1 C2 C3 -177.81(19)
C1 C2 C3 C4 0.4(3)
C2 C3 C4 C5 -0.3(3)
C3 C4 C5 O7 -178.4(2)
C3 C4 C5 C6 0.0(3)
C2 C1 C6 C5 -0.2(3)
O13 C1 C6 C5 177.52(18)
C2 C1 C6 C9 178.7(2)
O13 C1 C6 C9 -3.5(3)
O7 C5 C6 C1 178.86(18)
C4 C5 C6 C1 0.3(3)
O7 C5 C6 C9 -0.3(3)
C4 C5 C6 C9 -178.9(2)
C1 C6 C9 C8 177.5(2)
C5 C6 C9 C8 -3.5(2)
O7 C8 C9 C6 5.9(2)
C10 C8 C9 C6 -115.6(2)
O7 C8 C10 C12 -9.9(4)
C9 C8 C10 C12 109.6(3)
O7 C8 C10 C11 168.3(3)
C9 C8 C10 C11 -72.2(3)
C20 C15 C16 C17 -1.4(3)
S14 C15 C16 C17 -174.66(16)
C15 C16 C17 C18 2.4(3)
C16 C17 C18 C19 -1.6(4)
C17 C18 C19 C20 -0.1(3)
C18 C19 C20 C15 1.0(3)
C18 C19 C20 N23 -176.9(2)
C16 C15 C20 C19 -0.2(3)
S14 C15 C20 C19 172.41(16)
C16 C15 C20 N23 177.53(19)
S14 C15 C20 N23 -9.8(3)
C4 C5 O7 C8 -177.1(2)
C6 C5 O7 C8 4.4(2)
C10 C8 O7 C5 116.7(2)
C9 C8 O7 C5 -6.4(2)
C6 C1 O13 S14 99.38(19)
C2 C1 O13 S14 -82.8(2)
C1 O13 S14 O21 -154.86(15)
C1 O13 S14 O22 -24.89(17)
C1 O13 S14 C15 90.22(16)
C16 C15 S14 O21 137.51(17)
C20 C15 S14 O21 -35.2(2)
C16 C15 S14 O22 5.75(19)
C20 C15 S14 O22 -166.98(17)
C16 C15 S14 O13 -109.44(16)
C20 C15 S14 O13 77.84(18)
C19 C20 N23 O24 141.0(2)
C15 C20 N23 O24 -36.9(3)
C19 C20 N23 O25 -36.2(3)
C15 C20 N23 O25 146.0(2)

loop_
_cod_related_entry_id
_cod_related_entry_database
_cod_related_entry_code
1 ChemSpider 17284892
